data_7132100
loop_
_publ_author_name
'Kar, Sourav'
'Bairagi, Subhash'
'Halet, Jean-Fran\,cois'
'Ghosh, Sundargopal'

_publ_section_title
;
 16-vertex Oblato-Hypho-Titanaborane [(Cp*Ti)2B14H18]
;
_journal_name_full 'Chemical Communications'
_journal_paper_doi 10.1039/D3CC03952H
_journal_year 2023
_chemical_formula_moiety 'C40 H60 Cl4 O4 Ti4 [+ solvent]'
_chemical_formula_sum 'C40 H60 Cl4 O4 Ti4'
_chemical_formula_weight 938.28
_space_group_crystal_system tetragonal
_space_group_IT_number 121
_space_group_name_Hall 'I -4 2'
_space_group_name_H-M_alt 'I -4 2 m'
_atom_sites_solution_hydrogens geom
_audit_creation_method SHELXL-2018/3
_audit_update_record
;
2023-04-20 deposited with the CCDC.	2023-09-04 downloaded from the CCDC.
;
_cell_angle_alpha 90
_cell_angle_beta 90
_cell_angle_gamma 90
_cell_formula_units_Z 2
_cell_length_a 16.8466(3)
_cell_length_b 16.8466(3)
_cell_length_c 8.9685(3)
_cell_measurement_reflns_used 9874
_cell_measurement_temperature 297(2)
_cell_measurement_theta_max 70.54
_cell_measurement_theta_min 3.71
_cell_volume 2545.33(11)
_computing_cell_refinement 'APEX3/SAINT (Bruker, 2016)'
_computing_data_collection 'APEX3 (Bruker, 2016)'
_computing_data_reduction 'SAINT/XPREP (Bruker, 2016)'
_computing_publication_material 'SHELXL-2018/3 (Sheldrick, 2018)'
_computing_structure_refinement 'SHELXL-2018/3 (Sheldrick, 2018)'
_computing_structure_solution 'SHELXT-2018/2 (Sheldrick, 2018)'
_diffrn_ambient_temperature 297(2)
_diffrn_measured_fraction_theta_full 0.996
_diffrn_measured_fraction_theta_max 0.992
_diffrn_measurement_device_type 'Bruker D8 VENTURE diffractometer with PHOTON II detector'
_diffrn_measurement_method '\w and \f scan'
_diffrn_radiation_source 'micro-focus sealed tube'
_diffrn_radiation_type CuK\a
_diffrn_radiation_wavelength 1.54178
_diffrn_reflns_av_R_equivalents 0.0721
_diffrn_reflns_av_unetI/netI 0.0253
_diffrn_reflns_Laue_measured_fraction_full 0.996
_diffrn_reflns_Laue_measured_fraction_max 0.992
_diffrn_reflns_limit_h_max 20
_diffrn_reflns_limit_h_min -20
_diffrn_reflns_limit_k_max 20
_diffrn_reflns_limit_k_min -20
_diffrn_reflns_limit_l_max 10
_diffrn_reflns_limit_l_min -9
_diffrn_reflns_number 23304
_diffrn_reflns_point_group_measured_fraction_full 0.997
_diffrn_reflns_point_group_measured_fraction_max 0.993
_diffrn_reflns_theta_full 67.679
_diffrn_reflns_theta_max 70.453
_diffrn_reflns_theta_min 3.710
_exptl_absorpt_coefficient_mu 7.340
_exptl_absorpt_correction_T_max 0.7533
_exptl_absorpt_correction_T_min 0.2566
_exptl_absorpt_correction_type multi-scan
_exptl_absorpt_process_details 'SADABS (Bruker, 2016)'
_exptl_crystal_colour yellow
_exptl_crystal_density_diffrn 1.224
_exptl_crystal_description block
_exptl_crystal_F_000 976
_exptl_crystal_size_max 0.315
_exptl_crystal_size_mid 0.045
_exptl_crystal_size_min 0.034
_refine_diff_density_max 0.239
_refine_diff_density_min -0.673
_refine_diff_density_rms 0.060
_refine_ls_abs_structure_details
;
 Flack x determined using 482 quotients [(I+)-(I-)]/[(I+)+(I-)]
 (Parsons, Flack and Wagner, Acta Cryst. B69 (2013) 249-259).
;
_refine_ls_abs_structure_Flack -0.012(13)
_refine_ls_extinction_method none
_refine_ls_goodness_of_fit_ref 1.107
_refine_ls_hydrogen_treatment constr
_refine_ls_matrix_type full
_refine_ls_number_parameters 66
_refine_ls_number_reflns 1275
_refine_ls_number_restraints 0
_refine_ls_restrained_S_all 1.107
_refine_ls_R_factor_all 0.0485
_refine_ls_R_factor_gt 0.0462
_refine_ls_shift/su_max 0.000
_refine_ls_shift/su_mean 0.000
_refine_ls_structure_factor_coef Fsqd
_refine_ls_weighting_details 'w=1/[\s^2^(Fo^2^)+(0.0728P)^2^+2.4540P] where P=(Fo^2^+2Fc^2^)/3'
_refine_ls_weighting_scheme calc
_refine_ls_wR_factor_gt 0.1269
_refine_ls_wR_factor_ref 0.1296
_reflns_Friedel_coverage 0.754
_reflns_Friedel_fraction_full 0.998
_reflns_Friedel_fraction_max 0.995
_reflns_number_gt 1196
_reflns_number_total 1275
_reflns_threshold_expression 'I > 2\s(I)'
_cod_data_source_file d3cc03952h2.cif
_cod_data_source_block TiY
_cod_original_cell_volume 2545.33(12)
_cod_database_code 7132100
_shelx_shelxl_version_number 2018/3
_shelx_space_group_comment
;
The symmetry employed for this shelxl refinement is uniquely defined
by the following loop, which should always be used as a source of
symmetry information in preference to the above space-group names.
They are only intended as comments.
;
_shelx_estimated_absorpt_t_min 0.206
_shelx_estimated_absorpt_t_max 0.788

loop_
_space_group_symop_operation_xyz
'x, y, z'
'-x, -y, z'
'y, -x, -z'
'-y, x, -z'
'-x, y, -z'
'x, -y, -z'
'-y, -x, z'
'y, x, z'
'x+1/2, y+1/2, z+1/2'
'-x+1/2, -y+1/2, z+1/2'
'y+1/2, -x+1/2, -z+1/2'
'-y+1/2, x+1/2, -z+1/2'
'-x+1/2, y+1/2, -z+1/2'
'x+1/2, -y+1/2, -z+1/2'
'-y+1/2, -x+1/2, z+1/2'
'y+1/2, x+1/2, z+1/2'

loop_
_atom_site_label
_atom_site_type_symbol
_atom_site_fract_x
_atom_site_fract_y
_atom_site_fract_z
_atom_site_U_iso_or_equiv
_atom_site_adp_type
_atom_site_occupancy
_atom_site_site_symmetry_order
_atom_site_calc_flag
_atom_site_refinement_flags_posn
_atom_site_refinement_flags_adp
_atom_site_refinement_flags_occupancy
_atom_site_disorder_assembly
_atom_site_disorder_group
Ti1 Ti 0.39299(5) 0.39299(5) 0.50101(13) 0.0516(4) Uani 1 2 d S T P . .
C1 C 0.2713(3) 0.3312(4) 0.4174(6) 0.0641(13) Uani 1 1 d . . . . .
C2 C 0.2938(3) 0.3896(4) 0.3136(5) 0.0628(13) Uani 1 1 d . . . . .
C3 C 0.3676(3) 0.3676(3) 0.2522(7) 0.0609(19) Uani 1 2 d S T P . .
C4 C 0.4141(4) 0.4141(4) 0.1384(9) 0.088(3) Uani 1 2 d S T P . .
H4A H 0.462282 0.386306 0.114970 0.133 Uiso 0.5 1 calc R U P . .
H4B H 0.382961 0.420256 0.049495 0.133 Uiso 0.5 1 calc R U P . .
H4C H 0.426827 0.465507 0.178101 0.133 Uiso 0.5 1 calc R U P . .
C5 C 0.2449(4) 0.4602(4) 0.2697(10) 0.087(2) Uani 1 1 d . . . . .
H5A H 0.273357 0.491078 0.197173 0.131 Uiso 1 1 calc R U . . .
H5B H 0.195585 0.442622 0.227626 0.131 Uiso 1 1 calc R U . . .
H5C H 0.234582 0.492259 0.356058 0.131 Uiso 1 1 calc R U . . .
C6 C 0.1954(4) 0.3276(4) 0.5054(11) 0.0879(18) Uani 1 1 d . . . . .
H6A H 0.195685 0.281324 0.567783 0.132 Uiso 1 1 calc R U . . .
H6B H 0.190870 0.374252 0.566387 0.132 Uiso 1 1 calc R U . . .
H6C H 0.151080 0.325053 0.438218 0.132 Uiso 1 1 calc R U . . .
Cl Cl 0.35695(9) 0.35695(9) 0.73948(19) 0.0712(6) Uani 1 2 d S T P . .
O1 O 0.500000 0.3777(3) 0.500000 0.0579(10) Uani 1 2 d S T P . .

loop_
_atom_site_aniso_label
_atom_site_aniso_U_11
_atom_site_aniso_U_22
_atom_site_aniso_U_33
_atom_site_aniso_U_23
_atom_site_aniso_U_13
_atom_site_aniso_U_12
Ti1 0.0629(5) 0.0629(5) 0.0290(6) -0.0007(4) -0.0007(4) -0.0022(5)
C1 0.063(3) 0.079(3) 0.050(3) -0.005(2) -0.001(2) -0.009(2)
C2 0.068(3) 0.079(3) 0.042(2) -0.005(2) -0.012(2) 0.000(2)
C3 0.077(3) 0.077(3) 0.028(3) -0.006(2) -0.006(2) -0.016(3)
C4 0.115(5) 0.115(5) 0.035(4) 0.003(3) 0.003(3) -0.027(6)
C5 0.091(4) 0.087(4) 0.084(5) -0.006(4) -0.034(4) 0.006(3)
C6 0.079(3) 0.109(5) 0.077(4) -0.013(5) 0.015(4) -0.020(3)
Cl 0.0882(8) 0.0882(8) 0.0372(8) 0.0064(6) 0.0064(6) -0.0042(10)
O1 0.066(2) 0.069(3) 0.038(2) 0.000 -0.002(2) 0.000

loop_
_atom_type_symbol
_atom_type_description
_atom_type_scat_dispersion_real
_atom_type_scat_dispersion_imag
_atom_type_scat_source
C C 0.0181 0.0091 'International Tables Vol C Tables 4.2.6.8 and 6.1.1.4'
H H 0.0000 0.0000 'International Tables Vol C Tables 4.2.6.8 and 6.1.1.4'
Cl Cl 0.3639 0.7018 'International Tables Vol C Tables 4.2.6.8 and 6.1.1.4'
Ti Ti 0.2191 1.8069 'International Tables Vol C Tables 4.2.6.8 and 6.1.1.4'
O O 0.0492 0.0322 'International Tables Vol C Tables 4.2.6.8 and 6.1.1.4'

loop_
_geom_angle_atom_site_label_1
_geom_angle_atom_site_label_2
_geom_angle_atom_site_label_3
_geom_angle
_geom_angle_site_symmetry_1
_geom_angle_site_symmetry_3
_geom_angle_publ_flag
O1 Ti1 O1 106.3(3) . 3_566 ?
O1 Ti1 Cl 103.19(7) . . ?
O1 Ti1 Cl 103.19(7) 3_566 . ?
O1 Ti1 C3 98.76(11) . . ?
O1 Ti1 C3 98.76(11) 3_566 . ?
Cl Ti1 C3 142.94(19) . . ?
O1 Ti1 C2 133.69(15) . . ?
O1 Ti1 C2 85.43(18) 3_566 . ?
Cl Ti1 C2 117.77(15) . . ?
C3 Ti1 C2 34.99(16) . . ?
O1 Ti1 C2 85.43(18) . 8 ?
O1 Ti1 C2 133.69(15) 3_566 8 ?
Cl Ti1 C2 117.77(15) . 8 ?
C3 Ti1 C2 35.00(16) . 8 ?
C2 Ti1 C2 57.6(3) . 8 ?
O1 Ti1 C1 140.9(2) . . ?
O1 Ti1 C1 107.7(2) 3_566 . ?
Cl Ti1 C1 87.19(14) . . ?
C3 Ti1 C1 57.6(2) . . ?
C2 Ti1 C1 34.15(19) . . ?
C2 Ti1 C1 57.1(2) 8 . ?
O1 Ti1 C1 107.7(2) . 8 ?
O1 Ti1 C1 140.9(2) 3_566 8 ?
Cl Ti1 C1 87.19(14) . 8 ?
C3 Ti1 C1 57.6(2) . 8 ?
C2 Ti1 C1 57.1(2) . 8 ?
C2 Ti1 C1 34.15(19) 8 8 ?
C1 Ti1 C1 34.3(3) . 8 ?
C2 C1 C1 107.7(3) . 8 ?
C2 C1 C6 127.2(6) . . ?
C1 C1 C6 125.0(4) 8 . ?
C2 C1 Ti1 71.1(3) . . ?
C1 C1 Ti1 72.85(15) 8 . ?
C6 C1 Ti1 125.1(4) . . ?
C1 C2 C3 108.2(5) . . ?
C1 C2 C5 125.5(6) . . ?
C3 C2 C5 126.2(6) . . ?
C1 C2 Ti1 74.8(3) . . ?
C3 C2 Ti1 70.2(3) . . ?
C5 C2 Ti1 123.7(4) . . ?
C2 C3 C2 108.2(7) . 8 ?
C2 C3 C4 125.9(3) . . ?
C2 C3 C4 125.9(3) 8 . ?
C2 C3 Ti1 74.8(3) . . ?
C2 C3 Ti1 74.8(3) 8 . ?
C4 C3 Ti1 117.4(5) . . ?
C3 C4 H4A 109.5 . . ?
C3 C4 H4B 109.5 . . ?
H4A C4 H4B 109.5 . . ?
C3 C4 H4C 109.5 . . ?
H4A C4 H4C 109.5 . . ?
H4B C4 H4C 109.5 . . ?
C3 C4 H4A 109.470(6) . 8 ?
H4A C4 H4A 141.0 . 8 ?
H4B C4 H4A 57.4 . 8 ?
H4C C4 H4A 55.1 . 8 ?
C3 C4 H4B 109.5(4) . 8 ?
H4A C4 H4B 57.4 . 8 ?
H4B C4 H4B 55.1 . 8 ?
H4C C4 H4B 141.0 . 8 ?
H4A C4 H4B 109.5 8 8 ?
C3 C4 H4C 109.5(4) . 8 ?
H4A C4 H4C 55.1 . 8 ?
H4B C4 H4C 141.0 . 8 ?
H4C C4 H4C 57.4 . 8 ?
H4A C4 H4C 109.5 8 8 ?
H4B C4 H4C 109.5 8 8 ?
C2 C5 H5A 109.5 . . ?
C2 C5 H5B 109.5 . . ?
H5A C5 H5B 109.5 . . ?
C2 C5 H5C 109.5 . . ?
H5A C5 H5C 109.5 . . ?
H5B C5 H5C 109.5 . . ?
C1 C6 H6A 109.5 . . ?
C1 C6 H6B 109.5 . . ?
H6A C6 H6B 109.5 . . ?
C1 C6 H6C 109.5 . . ?
H6A C6 H6C 109.5 . . ?
H6B C6 H6C 109.5 . . ?
Ti1 O1 Ti1 163.7(3) . 4_656 ?

loop_
_geom_bond_atom_site_label_1
_geom_bond_atom_site_label_2
_geom_bond_distance
_geom_bond_site_symmetry_2
_geom_bond_publ_flag
Ti1 O1 1.8211(9) . ?
Ti1 O1 1.8211(9) 3_566 ?
Ti1 Cl 2.305(2) . ?
Ti1 C3 2.312(6) . ?
Ti1 C2 2.371(5) . ?
Ti1 C2 2.371(5) 8 ?
Ti1 C1 2.418(6) . ?
Ti1 C1 2.418(6) 8 ?
C1 C2 1.407(8) . ?
C1 C1 1.427(12) 8 ?
C1 C6 1.505(8) . ?
C2 C3 1.409(7) . ?
C2 C5 1.499(8) . ?
C3 C4 1.508(12) . ?
C4 H4A 0.9600 . ?
C4 H4B 0.9600 . ?
C4 H4C 0.9600 . ?
C4 H4A 0.9600 8 ?
C4 H4B 0.9600 8 ?
C4 H4C 0.9600 8 ?
C5 H5A 0.9600 . ?
C5 H5B 0.9600 . ?
C5 H5C 0.9600 . ?
C6 H6A 0.9600 . ?
C6 H6B 0.9600 . ?
C6 H6C 0.9600 . ?

loop_
_geom_torsion_atom_site_label_1
_geom_torsion_atom_site_label_2
_geom_torsion_atom_site_label_3
_geom_torsion_atom_site_label_4
_geom_torsion
_geom_torsion_site_symmetry_1
_geom_torsion_site_symmetry_2
_geom_torsion_site_symmetry_3
_geom_torsion_site_symmetry_4
_geom_torsion_publ_flag
C1 C1 C2 C3 -1.4(5) 8 . . . ?
C6 C1 C2 C3 -177.1(6) . . . . ?
Ti1 C1 C2 C3 62.7(4) . . . . ?
C1 C1 C2 C5 175.1(5) 8 . . . ?
C6 C1 C2 C5 -0.6(9) . . . . ?
Ti1 C1 C2 C5 -120.8(6) . . . . ?
C1 C1 C2 Ti1 -64.09(14) 8 . . . ?
C6 C1 C2 Ti1 120.2(6) . . . . ?
C1 C2 C3 C2 2.2(7) . . . 8 ?
C5 C2 C3 C2 -174.3(4) . . . 8 ?
Ti1 C2 C3 C2 67.9(5) . . . 8 ?
C1 C2 C3 C4 -178.8(7) . . . . ?
C5 C2 C3 C4 4.7(11) . . . . ?
Ti1 C2 C3 C4 -113.1(7) . . . . ?
C1 C2 C3 Ti1 -65.7(4) . . . . ?
C5 C2 C3 Ti1 117.8(6) . . . . ?
O1 Ti1 O1 Ti1 0.34(4) 3_566 . . 4_656 ?
Cl Ti1 O1 Ti1 -107.87(6) . . . 4_656 ?
C3 Ti1 O1 Ti1 102.20(15) . . . 4_656 ?
C2 Ti1 O1 Ti1 99.8(2) . . . 4_656 ?
C2 Ti1 O1 Ti1 134.65(14) 8 . . 4_656 ?
C1 Ti1 O1 Ti1 150.1(2) . . . 4_656 ?
C1 Ti1 O1 Ti1 160.86(13) 8 . . 4_656 ?
